data_2208467
loop_
_publ_author_name
'Pintauer Tomislav'

_publ_section_title
;
 Bis(2,2'-bipyridine-\k^2^<i>N</i>,<i>N</i>')copper(I)
 trifluoromethanesulfonate
;
_journal_coeditor_code XU6114
_journal_issue 3
_journal_name_full 'Acta Crystallographica Section E'
_journal_page_first m620
_journal_page_last m622
_journal_paper_doi 10.1107/S1600536806006222
_journal_volume 62
_journal_year 2006
_chemical_formula_iupac '[Cu (C10 H8 N2)2] (C F3 O3 S)'
_chemical_formula_moiety 'C20 H16 Cu N4 +, C F3 O3 S -'
_chemical_formula_sum 'C21 H16 Cu F3 N4 O3 S'
_chemical_formula_weight 524.98
_chemical_name_systematic
;
Bis(2,2'-bipyridine-\k^2^N,N')copper(I) trifluoromethanesulfonate
;
_space_group_IT_number 19
_symmetry_cell_setting orthorhombic
_symmetry_space_group_name_Hall 'P 2ac 2ab'
_symmetry_space_group_name_H-M 'P 21 21 21'
_atom_sites_solution_hydrogens geom
_atom_sites_solution_primary direct
_atom_sites_solution_secondary difmap
_cell_angle_alpha 90.00
_cell_angle_beta 90.00
_cell_angle_gamma 90.00
_cell_formula_units_Z 4
_cell_length_a 9.3749(4)
_cell_length_b 11.6692(5)
_cell_length_c 20.0628(9)
_cell_measurement_reflns_used 4628
_cell_measurement_temperature 273(2)
_cell_measurement_theta_max 21.1
_cell_measurement_theta_min 2.4
_cell_volume 2194.82(17)
_computing_cell_refinement 'SAINT (Bruker, 1998)'
_computing_data_collection 'SMART (Bruker, 1998)'
_computing_data_reduction SAINT
_computing_molecular_graphics 'SHELXTL (Sheldrick, 2000)'
_computing_publication_material SHELXTL
_computing_structure_refinement 'SHELXL97 (Sheldrick, 1997)'
_computing_structure_solution 'SHELXS97 (Sheldrick, 1997)'
_diffrn_ambient_temperature 273(2)
_diffrn_measured_fraction_theta_full 1.00
_diffrn_measured_fraction_theta_max 1.00
_diffrn_measurement_device_type 'Bruker SMART APEX-II'
_diffrn_measurement_method '\f and \w'
_diffrn_radiation_monochromator graphite
_diffrn_radiation_source 'fine-focus sealed tube'
_diffrn_radiation_type MoK\a
_diffrn_radiation_wavelength 0.71073
_diffrn_reflns_av_R_equivalents 0.039
_diffrn_reflns_av_sigmaI/netI 0.041
_diffrn_reflns_limit_h_max 12
_diffrn_reflns_limit_h_min -12
_diffrn_reflns_limit_k_max 15
_diffrn_reflns_limit_k_min -15
_diffrn_reflns_limit_l_max 26
_diffrn_reflns_limit_l_min -26
_diffrn_reflns_number 22333
_diffrn_reflns_theta_full 27.9
_diffrn_reflns_theta_max 27.9
_diffrn_reflns_theta_min 2.0
_diffrn_standards_interval_count 0
_diffrn_standards_interval_time 0
_diffrn_standards_number 0
_exptl_absorpt_coefficient_mu 1.147
_exptl_absorpt_correction_T_max 0.920
_exptl_absorpt_correction_T_min 0.810
_exptl_absorpt_correction_type multi-scan
_exptl_absorpt_process_details '(SADABS; Sheldrick, 2002)'
_exptl_crystal_colour red
_exptl_crystal_density_diffrn 1.589
_exptl_crystal_density_method 'not measured'
_exptl_crystal_description needle
_exptl_crystal_F_000 1064
_exptl_crystal_size_max 0.30
_exptl_crystal_size_mid 0.15
_exptl_crystal_size_min 0.07
_refine_diff_density_max 0.25
_refine_diff_density_min -0.24
_refine_ls_abs_structure_details 'Flack (1983), 2274 Friedel Pairs'
_refine_ls_abs_structure_Flack 0.003(15)
_refine_ls_extinction_method none
_refine_ls_goodness_of_fit_ref 0.810
_refine_ls_hydrogen_treatment constr
_refine_ls_matrix_type full
_refine_ls_number_parameters 298
_refine_ls_number_reflns 5247
_refine_ls_number_restraints 0
_refine_ls_restrained_S_all 0.810
_refine_ls_R_factor_all 0.064
_refine_ls_R_factor_gt 0.036
_refine_ls_shift/su_max 0.001
_refine_ls_shift/su_mean 0.000
_refine_ls_structure_factor_coef Fsqd
_refine_ls_weighting_details 'calc w=1/[\s^2^(Fo^2^)+(0.1P)^2^] where P=(Fo^2^+2Fc^2^)/3'
_refine_ls_weighting_scheme calc
_refine_ls_wR_factor_gt 0.104
_refine_ls_wR_factor_ref 0.126
_reflns_number_gt 3736
_reflns_number_total 5247
_reflns_threshold_expression I>2\s(I)
_cod_data_source_file xu6114.cif
_cod_data_source_block I
_cod_depositor_comments
;
The following automatic conversions were performed:
'_symmetry_cell_setting' value 'Orthorhombic' changed to 'orthorhombic'
according to '/home/saulius/struct/CIF-dictionaries/cif_core.dic'
dictionary named 'cif_core.dic' version 2.4.1 from 2010-06-29.

Automatic conversion script
Id: cif_fix_enum 1527 2010-12-29 10:47:43Z saulius 

The following automatic conversions were performed:

'_symmetry_cell_setting' value 'Orthorhombic' changed to
'orthorhombic' according to
/home/saulius/struct/CIF-dictionaries/cif_core.dic dictionary named
'cif_core.dic' version 2.4.1 from 2010-06-29.

Automatic conversion script
Id: cif_fix_values 1715 2011-07-08 13:25:40Z adriana 
;
_cod_database_code 2208467
_cod_database_fobs_code 2208467

loop_
_symmetry_equiv_pos_as_xyz
'x, y, z'
'-x+1/2, -y, z+1/2'
'-x, y+1/2, -z+1/2'
'x+1/2, -y+1/2, -z'

loop_
_atom_site_type_symbol
_atom_site_label
_atom_site_fract_x
_atom_site_fract_y
_atom_site_fract_z
_atom_site_U_iso_or_equiv
_atom_site_adp_type
_atom_site_calc_flag
_atom_site_refinement_flags
_atom_site_occupancy
Cu Cu1 0.48037(6) 0.79231(4) 0.04420(2) 0.06712(17) Uani d . 1
S S1 0.23922(9) 0.18283(7) 0.18194(4) 0.0512(2) Uani d . 1
N N2 0.4967(3) 0.6210(2) 0.04215(13) 0.0515(6) Uani d . 1
N N3 0.4642(3) 0.9071(2) -0.02973(13) 0.0528(6) Uani d . 1
N N1 0.3315(3) 0.7546(2) 0.11465(14) 0.0488(6) Uani d . 1
N N4 0.6327(3) 0.9053(2) 0.07602(14) 0.0526(6) Uani d . 1
C C6 0.3206(3) 0.6421(3) 0.12805(16) 0.0426(7) Uani d . 1
C C16 0.6406(3) 0.9998(3) 0.03764(16) 0.0455(7) Uani d . 1
C C15 0.5454(4) 1.0019(3) -0.02057(15) 0.0455(7) Uani d . 1
C C5 0.4174(3) 0.5676(3) 0.08866(15) 0.0439(7) Uani d . 1
C C17 0.7347(4) 1.0860(3) 0.0529(2) 0.0623(9) Uani d . 1
H H16 0.7381 1.1518 0.0268 0.075 Uiso calc R 1
C C19 0.8138(5) 0.9816(4) 0.1465(2) 0.0713(11) Uani d . 1
H H18 0.8710 0.9739 0.1841 0.086 Uiso calc R 1
C C9 0.1523(4) 0.7913(4) 0.19577(18) 0.0652(10) Uani d . 1
H H9 0.0957 0.8440 0.2183 0.078 Uiso calc R 1
C C18 0.8240(5) 1.0750(4) 0.1070(2) 0.0750(11) Uani d . 1
H H17 0.8909 1.1315 0.1164 0.090 Uiso calc R 1
C C12 0.3709(5) 0.9898(4) -0.1292(2) 0.0726(11) Uani d . 1
H H11 0.3111 0.9835 -0.1660 0.087 Uiso calc R 1
C C4 0.4278(4) 0.4500(3) 0.09845(19) 0.0567(9) Uani d . 1
H H4 0.3730 0.4145 0.1311 0.068 Uiso calc R 1
C C10 0.2496(4) 0.8269(3) 0.14893(18) 0.0589(8) Uani d . 1
H H8 0.2588 0.9050 0.1408 0.071 Uiso calc R 1
C C14 0.5393(5) 1.0932(3) -0.06509(18) 0.0613(9) Uani d . 1
H H13 0.5944 1.1583 -0.0580 0.074 Uiso calc R 1
C C8 0.1403(4) 0.6763(4) 0.20852(19) 0.0653(10) Uani d . 1
H H7 0.0739 0.6499 0.2394 0.078 Uiso calc R 1
C C11 0.3802(5) 0.9026(4) -0.0835(2) 0.0666(10) Uani d . 1
H H10 0.3254 0.8372 -0.0904 0.080 Uiso calc R 1
C C1 0.5824(4) 0.5565(4) 0.0045(2) 0.0666(10) Uani d . 1
H H1 0.6360 0.5927 -0.0283 0.080 Uiso calc R 1
C C20 0.7168(4) 0.8981(3) 0.12962(19) 0.0626(9) Uani d . 1
H H19 0.7095 0.8337 0.1567 0.075 Uiso calc R 1
C C3 0.5190(5) 0.3862(3) 0.0597(2) 0.0706(11) Uani d . 1
H H3 0.5279 0.3077 0.0665 0.085 Uiso calc R 1
C C13 0.4510(5) 1.0861(4) -0.1195(2) 0.0736(11) Uani d . 1
H H12 0.4458 1.1465 -0.1497 0.088 Uiso calc R 1
C C2 0.5963(5) 0.4395(4) 0.0114(2) 0.0738(12) Uani d . 1
H H2 0.6568 0.3980 -0.0163 0.089 Uiso calc R 1
C C7 0.2271(4) 0.5999(3) 0.17536(17) 0.0547(8) Uani d . 1
H H20 0.2229 0.5219 0.1846 0.066 Uiso calc R 1
O O2 0.2715(4) 0.1935(3) 0.11246(14) 0.0854(9) Uani d . 1
O O3 0.1526(3) 0.0865(2) 0.19883(16) 0.0715(8) Uani d . 1
O O1 0.2018(4) 0.2881(2) 0.21280(17) 0.0825(9) Uani d . 1
C C21 0.4110(4) 0.1491(4) 0.2187(2) 0.0697(11) Uani d . 1
F F3 0.3992(4) 0.1398(3) 0.28431(14) 0.1081(10) Uani d . 1
F F1 0.5044(3) 0.2301(3) 0.20818(19) 0.1198(12) Uani d . 1
F F2 0.4626(4) 0.0543(3) 0.1966(2) 0.1366(14) Uani d . 1

loop_
_atom_site_aniso_label
_atom_site_aniso_U_11
_atom_site_aniso_U_22
_atom_site_aniso_U_33
_atom_site_aniso_U_12
_atom_site_aniso_U_13
_atom_site_aniso_U_23
Cu1 0.0841(3) 0.0489(2) 0.0684(3) -0.0210(2) 0.0107(2) 0.0110(2)
S1 0.0536(4) 0.0473(4) 0.0528(5) 0.0002(3) -0.0065(4) -0.0025(3)
N2 0.0560(16) 0.0519(14) 0.0465(14) -0.0078(12) 0.0083(14) -0.0037(12)
N3 0.0574(16) 0.0541(15) 0.0468(15) -0.0123(13) 0.0040(13) 0.0017(12)
N1 0.0605(16) 0.0413(13) 0.0446(14) -0.0051(12) 0.0012(13) 0.0003(11)
N4 0.0616(16) 0.0499(15) 0.0462(15) -0.0044(13) 0.0025(13) 0.0040(12)
C6 0.0455(16) 0.0423(15) 0.0399(15) -0.0036(12) -0.0029(12) 0.0023(12)
C16 0.0506(17) 0.0419(15) 0.0441(16) -0.0007(13) 0.0077(14) -0.0010(13)
C15 0.0495(17) 0.0433(15) 0.0438(16) -0.0051(13) 0.0065(14) -0.0001(12)
C5 0.0452(16) 0.0448(16) 0.0418(16) -0.0069(13) -0.0006(13) -0.0027(13)
C17 0.072(2) 0.0489(17) 0.066(2) -0.0104(17) -0.0016(19) -0.0035(16)
C19 0.074(2) 0.076(3) 0.064(2) 0.011(2) -0.022(2) -0.011(2)
C9 0.069(2) 0.068(2) 0.058(2) 0.020(2) 0.0019(17) -0.008(2)
C18 0.072(2) 0.073(3) 0.081(3) -0.013(2) -0.016(2) -0.015(2)
C12 0.075(3) 0.090(3) 0.053(2) -0.002(2) -0.010(2) 0.002(2)
C4 0.068(2) 0.0409(16) 0.061(2) -0.0050(16) 0.0077(17) 0.0051(15)
C10 0.075(2) 0.0505(18) 0.0510(19) 0.0081(17) -0.0045(18) -0.0053(14)
C14 0.074(2) 0.0528(18) 0.057(2) -0.0058(18) 0.0047(17) 0.0077(16)
C8 0.060(2) 0.081(3) 0.055(2) 0.0053(19) 0.0171(17) 0.0059(19)
C11 0.068(2) 0.072(2) 0.059(2) -0.018(2) -0.0009(18) -0.007(2)
C1 0.065(2) 0.078(3) 0.057(2) -0.010(2) 0.0137(18) -0.0016(19)
C20 0.078(3) 0.056(2) 0.054(2) 0.0093(19) 0.0021(18) 0.0047(16)
C3 0.086(3) 0.0530(19) 0.073(2) 0.008(2) 0.009(2) -0.0036(18)
C13 0.089(3) 0.072(3) 0.059(2) 0.005(2) -0.003(2) 0.020(2)
C2 0.073(3) 0.072(3) 0.076(3) 0.006(2) 0.013(2) -0.022(2)
C7 0.0568(19) 0.0517(18) 0.056(2) -0.0034(16) 0.0095(16) 0.0086(15)
O2 0.099(2) 0.104(2) 0.0529(15) -0.022(2) -0.0096(15) 0.0014(16)
O3 0.0583(15) 0.0596(15) 0.097(2) -0.0079(12) 0.0076(14) 0.0009(14)
O1 0.100(2) 0.0524(14) 0.095(2) 0.0218(15) -0.0154(17) -0.0109(15)
C21 0.055(2) 0.076(3) 0.078(3) 0.000(2) 0.001(2) 0.006(2)
F3 0.099(2) 0.147(3) 0.0782(18) 0.0016(19) -0.0288(16) 0.0301(19)
F1 0.0731(18) 0.142(3) 0.144(3) -0.0414(19) -0.0289(17) 0.038(2)
F2 0.087(2) 0.113(2) 0.210(4) 0.0500(19) -0.020(2) -0.042(2)

loop_
_atom_type_symbol
_atom_type_description
_atom_type_scat_dispersion_real
_atom_type_scat_dispersion_imag
_atom_type_scat_source
C C 0.0033 0.0016 'International Tables Vol C Tables 4.2.6.8 and 6.1.1.4'
H H 0.0000 0.0000 'International Tables Vol C Tables 4.2.6.8 and 6.1.1.4'
N N 0.0061 0.0033 'International Tables Vol C Tables 4.2.6.8 and 6.1.1.4'
O O 0.0106 0.0060 'International Tables Vol C Tables 4.2.6.8 and 6.1.1.4'
F F 0.0171 0.0103 'International Tables Vol C Tables 4.2.6.8 and 6.1.1.4'
S S 0.1246 0.1234 'International Tables Vol C Tables 4.2.6.8 and 6.1.1.4'
Cu Cu 0.3201 1.2651 'International Tables Vol C Tables 4.2.6.8 and 6.1.1.4'

loop_
_geom_angle_atom_site_label_1
_geom_angle_atom_site_label_2
_geom_angle_atom_site_label_3
_geom_angle
_geom_angle_publ_flag
N3 Cu1 N2 131.04(11) yes
N3 Cu1 N1 127.34(12) yes
N2 Cu1 N1 81.45(10) yes
N3 Cu1 N4 81.56(11) yes
N2 Cu1 N4 126.56(12) yes
N1 Cu1 N4 113.67(11) yes
O1 S1 O3 115.94(19) ?
O1 S1 O2 113.6(2) ?
O3 S1 O2 114.83(19) ?
O1 S1 C21 103.3(2) ?
O3 S1 C21 103.71(18) ?
O2 S1 C21 103.1(2) ?
C1 N2 C5 117.6(3) ?
C1 N2 Cu1 128.3(3) ?
C5 N2 Cu1 113.9(2) ?
C11 N3 C15 118.2(3) ?
C11 N3 Cu1 128.0(3) ?
C15 N3 Cu1 113.7(2) ?
C10 N1 C6 118.1(3) ?
C10 N1 Cu1 128.1(2) ?
C6 N1 Cu1 113.7(2) ?
C20 N4 C16 118.7(3) ?
C20 N4 Cu1 128.5(3) ?
C16 N4 Cu1 112.8(2) ?
N1 C6 C7 122.2(3) ?
N1 C6 C5 114.8(3) ?
C7 C6 C5 123.0(3) ?
N4 C16 C17 120.5(3) ?
N4 C16 C15 115.8(3) ?
C17 C16 C15 123.7(3) ?
N3 C15 C14 121.0(3) ?
N3 C15 C16 115.8(3) ?
C14 C15 C16 123.2(3) ?
N2 C5 C4 121.1(3) ?
N2 C5 C6 115.8(3) ?
C4 C5 C6 123.1(3) ?
C16 C17 C18 119.9(4) ?
C16 C17 H16 120.1 ?
C18 C17 H16 120.1 ?
C18 C19 C20 118.3(4) ?
C18 C19 H18 120.9 ?
C20 C19 H18 120.9 ?
C8 C9 C10 118.6(3) ?
C8 C9 H9 120.7 ?
C10 C9 H9 120.7 ?
C19 C18 C17 119.7(4) ?
C19 C18 H17 120.2 ?
C17 C18 H17 120.2 ?
C13 C12 C11 118.7(4) ?
C13 C12 H11 120.6 ?
C11 C12 H11 120.6 ?
C3 C4 C5 119.9(3) ?
C3 C4 H4 120.1 ?
C5 C4 H4 120.1 ?
N1 C10 C9 123.0(3) ?
N1 C10 H8 118.5 ?
C9 C10 H8 118.5 ?
C13 C14 C15 119.3(4) ?
C13 C14 H13 120.3 ?
C15 C14 H13 120.3 ?
C9 C8 C7 119.6(3) ?
C9 C8 H7 120.2 ?
C7 C8 H7 120.2 ?
N3 C11 C12 123.2(4) ?
N3 C11 H10 118.4 ?
C12 C11 H10 118.4 ?
N2 C1 C2 124.0(4) ?
N2 C1 H1 118.0 ?
C2 C1 H1 118.0 ?
N4 C20 C19 122.9(4) ?
N4 C20 H19 118.5 ?
C19 C20 H19 118.5 ?
C2 C3 C4 119.2(4) ?
C2 C3 H3 120.4 ?
C4 C3 H3 120.4 ?
C12 C13 C14 119.6(4) ?
C12 C13 H12 120.2 ?
C14 C13 H12 120.2 ?
C3 C2 C1 118.3(4) ?
C3 C2 H2 120.9 ?
C1 C2 H2 120.9 ?
C8 C7 C6 118.4(3) ?
C8 C7 H20 120.8 ?
C6 C7 H20 120.8 ?
F2 C21 F1 108.3(4) ?
F2 C21 F3 107.7(4) ?
F1 C21 F3 106.0(4) ?
F2 C21 S1 112.3(3) ?
F1 C21 S1 111.9(3) ?
F3 C21 S1 110.3(3) ?

loop_
_geom_bond_atom_site_label_1
_geom_bond_atom_site_label_2
_geom_bond_distance
_geom_bond_publ_flag
Cu1 N1 2.034(3) yes
Cu1 N2 2.005(3) yes
Cu1 N3 2.004(3) yes
Cu1 N4 2.046(3) yes
S1 O1 1.420(3) ?
S1 O3 1.427(3) ?
S1 O2 1.432(3) ?
S1 C21 1.814(4) ?
N2 C1 1.335(5) ?
N2 C5 1.346(4) ?
N3 C11 1.337(5) ?
N3 C15 1.356(4) ?
N1 C10 1.331(5) ?
N1 C6 1.345(4) ?
N4 C20 1.336(5) ?
N4 C16 1.347(4) ?
C6 C7 1.383(5) ?
C6 C5 1.484(4) ?
C16 C17 1.373(4) ?
C16 C15 1.470(5) ?
C15 C14 1.391(5) ?
C5 C4 1.390(4) ?
C17 C18 1.377(6) ?
C17 H16 0.9300 ?
C19 C18 1.350(6) ?
C19 C20 1.375(6) ?
C19 H18 0.9300 ?
C9 C8 1.371(6) ?
C9 C10 1.374(6) ?
C9 H9 0.9300 ?
C18 H17 0.9300 ?
C12 C13 1.366(6) ?
C12 C11 1.372(6) ?
C12 H11 0.9300 ?
C4 C3 1.375(5) ?
C4 H4 0.9300 ?
C10 H8 0.9300 ?
C14 C13 1.373(6) ?
C14 H13 0.9300 ?
C8 C7 1.378(5) ?
C8 H7 0.9300 ?
C11 H10 0.9300 ?
C1 C2 1.379(6) ?
C1 H1 0.9300 ?
C20 H19 0.9300 ?
C3 C2 1.360(6) ?
C3 H3 0.9300 ?
C13 H12 0.9300 ?
C2 H2 0.9300 ?
C7 H20 0.9300 ?
C21 F2 1.286(5) ?
C21 F1 1.306(5) ?
C21 F3 1.325(5) ?

loop_
_geom_hbond_atom_site_label_D
_geom_hbond_atom_site_label_H
_geom_hbond_atom_site_label_A
_geom_hbond_site_symmetry_A
_geom_hbond_distance_DH
_geom_hbond_distance_HA
_geom_hbond_distance_DA
_geom_hbond_angle_DHA
_geom_hbond_publ_flag
C2 H2 O2 4_555 0.93 2.45 3.359(5) 165 y
C8 H7 O3 3_555 0.93 2.57 3.478(5) 166 y
